data_1573242
_journal_paper_doi 10.1039/D4CY01032A
_chemical_formula_moiety 'C59 H69 O6 P2 Ru'
_chemical_formula_sum 'C59 H69 O6 P2 Ru'
_chemical_formula_weight 1037.15
_space_group_crystal_system triclinic
_space_group_IT_number 2
_space_group_name_Hall '-P 1'
_space_group_name_H-M_alt 'P -1'
_atom_sites_solution_hydrogens geom
_atom_sites_solution_primary dual
_audit_creation_method SHELXL-2018/3
_audit_update_record
;
2023-09-20 deposited with the CCDC.	2024-11-18 downloaded from the CCDC.
;
_cell_angle_alpha 103.4974(10)
_cell_angle_beta 94.3216(10)
_cell_angle_gamma 118.4367(13)
_cell_formula_units_Z 2
_cell_length_a 13.32259(17)
_cell_length_b 13.34539(17)
_cell_length_c 17.15744(18)
_cell_measurement_reflns_used 37096
_cell_measurement_temperature 150(2)
_cell_measurement_theta_max 72.8270
_cell_measurement_theta_min 5.1900
_cell_volume 2545.56(7)
_computing_cell_refinement 'CrysAlisPro 1.171.42.49 (Rigaku OD, 2022)'
_computing_data_collection 'CrysAlisPro 1.171.42.49 (Rigaku OD, 2022)'
_computing_data_reduction 'CrysAlisPro 1.171.42.49 (Rigaku OD, 2022)'
_computing_molecular_graphics 'ORTEP3 for Windows - Farrugia, L. J. J. Appl. Crystallogr. 1997, 30, 565'
_computing_publication_material
;
 'WinGX publication routines, Farrugia, 
 L. J., J. Appl. Crystallogr., 1999, 32, 837-838
;
_computing_structure_refinement
;
 SHELXL-2018/3 (Sheldrick, 2018)
 Sheldrick GM (2008) Acta Crystallogr A64:112--122 and 
 C. B. H\"ubschle, G. M. Sheldrick and B. Dittrich
 ShelXle: a Qt graphical user interface for SHELXL
 J. Appl. Cryst., 44, (2011) 1281-1284.
;
_computing_structure_solution 'SHELXT 2014/5 (Sheldrick, 2014)'
_diffrn_ambient_environment N~2~
_diffrn_ambient_temperature 150.00(10)
_diffrn_detector 'CCD plate'
_diffrn_detector_area_resol_mean 8.1150
_diffrn_detector_type EosS2
_diffrn_measured_fraction_theta_full 0.999
_diffrn_measured_fraction_theta_max 0.993
_diffrn_measurement_device 'four-circle diffractometer'
_diffrn_measurement_device_type 'SuperNova, Dual, Cu at home/near, EosS2'
_diffrn_measurement_method '\w scans'
_diffrn_radiation_monochromator mirror
_diffrn_radiation_probe x-ray
_diffrn_radiation_type 'Cu K\a'
_diffrn_radiation_wavelength 1.54184
_diffrn_reflns_av_R_equivalents 0.0213
_diffrn_reflns_av_unetI/netI 0.0152
_diffrn_reflns_Laue_measured_fraction_full 0.999
_diffrn_reflns_Laue_measured_fraction_max 0.993
_diffrn_reflns_limit_h_max 16
_diffrn_reflns_limit_h_min -16
_diffrn_reflns_limit_k_max 16
_diffrn_reflns_limit_k_min -16
_diffrn_reflns_limit_l_max 19
_diffrn_reflns_limit_l_min -21
_diffrn_reflns_number 49074
_diffrn_reflns_point_group_measured_fraction_full 0.999
_diffrn_reflns_point_group_measured_fraction_max 0.993
_diffrn_reflns_theta_full 67.684
_diffrn_reflns_theta_max 73.021
_diffrn_reflns_theta_min 3.866
_diffrn_source 'micro-focus sealed X-ray tube'
_diffrn_source_type 'SuperNova (Cu) X-ray Source'
_exptl_absorpt_coefficient_mu 3.491
_exptl_absorpt_correction_T_max 1.000
_exptl_absorpt_correction_T_min 0.400
_exptl_absorpt_correction_type gaussian
_exptl_absorpt_process_details
;
CrysAlisPro 1.171.42.56a (Rigaku Oxford Diffraction, 2022)
Numerical absorption correction based on gaussian integration over
a multifaceted crystal model
Empirical absorption correction using spherical harmonics,
implemented in SCALE3 ABSPACK scaling algorithm.
;
_exptl_crystal_colour yellow
_exptl_crystal_density_diffrn 1.353
_exptl_crystal_description block
_exptl_crystal_F_000 1090
_exptl_crystal_recrystallization_method 'Re-crystallisation from solvent: toluene, n-hexane'
_exptl_crystal_size_max 0.348
_exptl_crystal_size_mid 0.253
_exptl_crystal_size_min 0.214
_refine_diff_density_max 1.562
_refine_diff_density_min -0.713
_refine_diff_density_rms 0.057
_refine_ls_extinction_method none
_refine_ls_goodness_of_fit_ref 1.062
_refine_ls_hydrogen_treatment constr
_refine_ls_matrix_type full
_refine_ls_number_parameters 796
_refine_ls_number_reflns 10098
_refine_ls_number_restraints 705
_refine_ls_restrained_S_all 1.037
_refine_ls_R_factor_all 0.0313
_refine_ls_R_factor_gt 0.0310
_refine_ls_shift/su_max 0.000
_refine_ls_shift/su_mean 0.000
_refine_ls_structure_factor_coef Fsqd
_refine_ls_weighting_details 'w=1/[\s^2^(Fo^2^)+(0.0358P)^2^+2.7333P] where P=(Fo^2^+2Fc^2^)/3'
_refine_ls_weighting_scheme calc
_refine_ls_wR_factor_gt 0.0786
_refine_ls_wR_factor_ref 0.0788
_reflns_Friedel_coverage 0.000
_reflns_number_gt 9957
_reflns_number_total 10098
_reflns_threshold_expression 'I > 2\s(I)'
_cod_data_source_file d4cy01032a2.cif
_cod_data_source_block s22uh25
_cod_original_cell_volume 2545.56(6)
_cod_database_code 1573242
_shelx_shelxl_version_number 2018/3
_shelx_space_group_comment
;
The symmetry employed for this shelxl refinement is uniquely defined
by the following loop, which should always be used as a source of
symmetry information in preference to the above space-group names.
They are only intended as comments.
;
_shelx_estimated_absorpt_t_min 0.376
_shelx_estimated_absorpt_t_max 0.522
_oxdiff_exptl_absorpt_empirical_full_min 0.819
_oxdiff_exptl_absorpt_empirical_full_max 1.739
_oxdiff_exptl_absorpt_empirical_details
;
Empirical correction (ABSPACK) includes:
- Absorption correction using spherical harmonics
- Frame scaling
;

loop_
_space_group_symop_operation_xyz
'x, y, z'
'-x, -y, -z'

loop_
_atom_site_label
_atom_site_type_symbol
_atom_site_fract_x
_atom_site_fract_y
_atom_site_fract_z
_atom_site_U_iso_or_equiv
_atom_site_adp_type
_atom_site_occupancy
_atom_site_site_symmetry_order
_atom_site_calc_flag
_atom_site_refinement_flags_posn
_atom_site_refinement_flags_adp
_atom_site_refinement_flags_occupancy
_atom_site_disorder_assembly
_atom_site_disorder_group
Ru Ru 0.47150(2) 0.23832(2) 0.23296(2) 0.01972(5) Uani 1 1 d . . . . .
P1 P 0.37323(4) 0.04142(4) 0.17374(3) 0.02097(10) Uani 1 1 d . . . . .
P2 P 0.50185(4) 0.24902(4) 0.10902(3) 0.01976(10) Uani 1 1 d . . . . .
O3 O 0.56919(12) 0.43099(12) 0.29175(9) 0.0266(3) Uani 1 1 d . . . . .
O4 O 0.47736(16) 0.46188(17) 0.39042(12) 0.0511(5) Uani 1 1 d . . . . .
O5 O 0.48627(13) 0.22738(13) 0.36010(9) 0.0286(3) Uani 1 1 d . . . . .
O6 O 0.62364(12) 0.25150(13) 0.29153(9) 0.0260(3) Uani 1 1 d . . . . .
C1 C 0.45701(18) 0.09928(17) 0.04060(12) 0.0234(4) Uani 1 1 d . . . . .
H1A H 0.440367 0.096139 -0.017416 0.028 Uiso 1 1 calc R U . . .
H1B H 0.520760 0.081809 0.048513 0.028 Uiso 1 1 calc R U . . .
C2 C 0.34764(18) 0.00683(18) 0.06073(12) 0.0257(4) Uani 1 1 d . . . . .
H2A H 0.332829 -0.074816 0.034755 0.031 Uiso 1 1 calc R U . . .
H2B H 0.278773 0.010893 0.039833 0.031 Uiso 1 1 calc R U . . .
C3 C 0.43840(19) -0.04704(18) 0.19253(12) 0.0256(4) Uani 1 1 d . . . . .
C4 C 0.5568(2) -0.0029(2) 0.19299(13) 0.0304(5) Uani 1 1 d . . . . .
H4 H 0.603442 0.074684 0.188012 0.036 Uiso 1 1 calc R U . . .
C5 C 0.6071(2) -0.0714(2) 0.20067(15) 0.0378(5) Uani 1 1 d . . . . .
H5 H 0.687600 -0.040900 0.200314 0.045 Uiso 1 1 calc R U . . .
C6 C 0.5402(3) -0.1839(3) 0.20884(15) 0.0430(6) Uani 1 1 d . . . . .
H6 H 0.574312 -0.231411 0.212633 0.052 Uiso 1 1 calc R U . . .
C7 C 0.4240(3) -0.2272(2) 0.21148(16) 0.0437(6) Uani 1 1 d . . . . .
H7 H 0.378887 -0.303351 0.218966 0.052 Uiso 1 1 calc R U . . .
C8 C 0.3729(2) -0.1593(2) 0.20317(14) 0.0341(5) Uani 1 1 d . . . . .
H8 H 0.292736 -0.189636 0.204775 0.041 Uiso 1 1 calc R U . . .
C9 C 0.22764(18) -0.04145(18) 0.19260(13) 0.0261(4) Uani 1 1 d . . . . .
C10 C 0.1346(2) -0.1374(2) 0.13078(15) 0.0332(5) Uani 1 1 d . . . . .
H10 H 0.146330 -0.159446 0.076971 0.040 Uiso 1 1 calc R U . . .
C11 C 0.0255(2) -0.2003(2) 0.14758(16) 0.0418(6) Uani 1 1 d . . . . .
H11 H -0.037442 -0.265054 0.105235 0.050 Uiso 1 1 calc R U . . .
C12 C 0.0079(2) -0.1693(2) 0.22542(18) 0.0466(6) Uani 1 1 d . . . . .
H12 H -0.066879 -0.213292 0.236928 0.056 Uiso 1 1 calc R U . . .
C13 C 0.0991(2) -0.0739(2) 0.28712(17) 0.0455(6) Uani 1 1 d . . . . .
H13 H 0.086559 -0.052302 0.340740 0.055 Uiso 1 1 calc R U . . .
C14 C 0.2088(2) -0.0097(2) 0.27076(15) 0.0354(5) Uani 1 1 d . . . . .
H14 H 0.271022 0.055883 0.313106 0.042 Uiso 1 1 calc R U . . .
C15 C 0.65175(17) 0.33703(17) 0.09721(13) 0.0234(4) Uani 1 1 d . . . . .
C16 C 0.74150(19) 0.41595(19) 0.16607(14) 0.0293(4) Uani 1 1 d . . . . .
H16 H 0.725216 0.423903 0.219419 0.035 Uiso 1 1 calc R U . . .
C17 C 0.8551(2) 0.4831(2) 0.15636(16) 0.0370(5) Uani 1 1 d . . . . .
H17 H 0.915890 0.538342 0.203225 0.044 Uiso 1 1 calc R U . . .
C18 C 0.8803(2) 0.4702(2) 0.07953(17) 0.0379(5) Uani 1 1 d . . . . .
H18 H 0.958272 0.515829 0.073656 0.045 Uiso 1 1 calc R U . . .
C19 C 0.7916(2) 0.3905(2) 0.01052(16) 0.0361(5) Uani 1 1 d . . . . .
H19 H 0.808948 0.381036 -0.042487 0.043 Uiso 1 1 calc R U . . .
C20 C 0.6777(2) 0.32478(19) 0.01937(14) 0.0294(4) Uani 1 1 d . . . . .
H20 H 0.616882 0.271097 -0.027821 0.035 Uiso 1 1 calc R U . . .
C21 C 0.42499(17) 0.30393(17) 0.05462(12) 0.0224(4) Uani 1 1 d . . . . .
C22 C 0.4443(2) 0.41790(19) 0.09243(14) 0.0303(5) Uani 1 1 d . . . . .
H22 H 0.496512 0.464378 0.144448 0.036 Uiso 1 1 calc R U . . .
C23 C 0.3875(2) 0.4637(2) 0.05449(16) 0.0369(5) Uani 1 1 d . . . . .
H23 H 0.401989 0.541893 0.080370 0.044 Uiso 1 1 calc R U . . .
C24 C 0.3103(2) 0.3968(2) -0.02050(16) 0.0366(5) Uani 1 1 d . . . . .
H24 H 0.271902 0.428693 -0.046372 0.044 Uiso 1 1 calc R U . . .
C25 C 0.2893(2) 0.2830(2) -0.05775(16) 0.0388(5) Uani 1 1 d . . . . .
H25 H 0.235488 0.236155 -0.109139 0.047 Uiso 1 1 calc R U . . .
C26 C 0.3464(2) 0.2370(2) -0.02034(14) 0.0321(5) Uani 1 1 d . . . . .
H26 H 0.331462 0.158649 -0.046433 0.038 Uiso 1 1 calc R U . . .
O1 O 0.31430(16) 0.23307(17) 0.19471(12) 0.0249(4) Uani 0.871(2) 1 d D U P A 1
O2 O 0.28760(15) 0.28769(17) 0.32073(11) 0.0325(4) Uani 0.871(2) 1 d D U P A 1
C27 C 0.2550(2) 0.2519(2) 0.24392(15) 0.0255(5) Uani 0.871(2) 1 d D U P A 1
C28 C 0.1384(2) 0.2345(2) 0.20737(15) 0.0252(5) Uani 0.871(2) 1 d D U P A 1
C29 C 0.0487(2) 0.1837(3) 0.25922(17) 0.0348(6) Uani 0.871(2) 1 d D U P A 1
H29A H 0.080031 0.236291 0.316872 0.042 Uiso 0.871(2) 1 calc R U P A 1
H29B H 0.033645 0.103239 0.258363 0.042 Uiso 0.871(2) 1 calc R U P A 1
C30 C -0.0665(3) 0.1750(3) 0.2247(2) 0.0416(8) Uani 0.871(2) 1 d D U P A 1
H30 H -0.125421 0.140299 0.257913 0.050 Uiso 0.871(2) 1 calc R U P A 1
C31 C -0.0426(3) 0.2998(3) 0.2288(2) 0.0476(8) Uani 0.871(2) 1 d D U P A 1
H31A H -0.116241 0.295356 0.207396 0.057 Uiso 0.871(2) 1 calc R U P A 1
H31B H -0.012588 0.351784 0.286639 0.057 Uiso 0.871(2) 1 calc R U P A 1
C32 C 0.0460(3) 0.3528(3) 0.1786(2) 0.0437(8) Uani 0.871(2) 1 d D U P A 1
H32 H 0.060870 0.434505 0.181355 0.052 Uiso 0.871(2) 1 calc R U P A 1
C33 C 0.1609(2) 0.3610(2) 0.21121(18) 0.0362(6) Uani 0.871(2) 1 d D U P A 1
H33A H 0.193908 0.414302 0.268658 0.043 Uiso 0.871(2) 1 calc R U P A 1
H33B H 0.218192 0.395594 0.177732 0.043 Uiso 0.871(2) 1 calc R U P A 1
C34 C 0.0900(2) 0.1553(2) 0.11764(16) 0.0332(6) Uani 0.871(2) 1 d D U P A 1
H34A H 0.147571 0.189800 0.084332 0.040 Uiso 0.871(2) 1 calc R U P A 1
H34B H 0.076123 0.074316 0.113676 0.040 Uiso 0.871(2) 1 calc R U P A 1
C35 C -0.1139(3) 0.0953(3) 0.1348(2) 0.0431(8) Uani 0.871(2) 1 d D U P A 1
H35A H -0.131231 0.013427 0.131640 0.052 Uiso 0.871(2) 1 calc R U P A 1
H35B H -0.187424 0.090284 0.112527 0.052 Uiso 0.871(2) 1 calc R U P A 1
C36 C -0.0025(3) 0.2713(3) 0.0886(2) 0.0475(8) Uani 0.871(2) 1 d D U P A 1
H36A H -0.076385 0.265801 0.066375 0.057 Uiso 0.871(2) 1 calc R U P A 1
H36B H 0.054363 0.305889 0.054856 0.057 Uiso 0.871(2) 1 calc R U P A 1
C37 C -0.0248(2) 0.1465(3) 0.08441(17) 0.0392(7) Uani 0.871(2) 1 d D U P A 1
H37 H -0.056433 0.093868 0.026037 0.047 Uiso 0.871(2) 1 calc R U P A 1
O1A O 0.3239(13) 0.2469(14) 0.2282(8) 0.0249(4) Uani 0.129(2) 1 d D U P A 2
O2A O 0.2209(8) 0.1186(8) 0.1053(6) 0.019(2) Uani 0.129(2) 1 d D U P A 2
C27A C 0.2321(11) 0.1900(10) 0.1710(7) 0.016(2) Uani 0.129(2) 1 d D U P A 2
C28A C 0.1280(13) 0.2087(15) 0.1803(10) 0.0252(5) Uani 0.129(2) 1 d D U P A 2
C29A C 0.0106(14) 0.0921(16) 0.1454(14) 0.062(4) Uani 0.129(2) 1 d D U P A 2
H29C H 0.007831 0.033003 0.172239 0.075 Uiso 0.129(2) 1 calc R U P A 2
H29D H 0.002533 0.058715 0.085790 0.075 Uiso 0.129(2) 1 calc R U P A 2
C30A C -0.0932(18) 0.114(2) 0.1595(14) 0.054(5) Uani 0.129(2) 1 d D U P A 2
H30A H -0.169909 0.037476 0.135795 0.064 Uiso 0.129(2) 1 calc R U P A 2
C31A C -0.078(2) 0.163(2) 0.2520(14) 0.055(5) Uani 0.129(2) 1 d D U P A 2
H31C H -0.145648 0.171670 0.263342 0.066 Uiso 0.129(2) 1 calc R U P A 2
H31D H -0.075754 0.105642 0.278866 0.066 Uiso 0.129(2) 1 calc R U P A 2
C32A C 0.0329(14) 0.2822(16) 0.2870(10) 0.040(3) Uani 0.129(2) 1 d D U P A 2
H32A H 0.040476 0.316878 0.346977 0.048 Uiso 0.129(2) 1 calc R U P A 2
C33A C 0.1367(14) 0.2654(18) 0.2721(10) 0.041(3) Uani 0.129(2) 1 d D U P A 2
H33C H 0.141230 0.213647 0.303593 0.049 Uiso 0.129(2) 1 calc R U P A 2
H33D H 0.209852 0.344232 0.293144 0.049 Uiso 0.129(2) 1 calc R U P A 2
C34A C 0.1364(17) 0.3043(19) 0.1413(14) 0.055(4) Uani 0.129(2) 1 d D U P A 2
H34C H 0.209858 0.380991 0.169006 0.066 Uiso 0.129(2) 1 calc R U P A 2
H34D H 0.137757 0.279098 0.082542 0.066 Uiso 0.129(2) 1 calc R U P A 2
C35A C -0.0813(19) 0.205(2) 0.1143(14) 0.075(5) Uani 0.129(2) 1 d D U P A 2
H35C H -0.085846 0.171596 0.055432 0.090 Uiso 0.129(2) 1 calc R U P A 2
H35D H -0.147110 0.220215 0.118389 0.090 Uiso 0.129(2) 1 calc R U P A 2
C36A C 0.031(2) 0.3653(19) 0.2394(13) 0.059(4) Uani 0.129(2) 1 d D U P A 2
H36C H -0.040451 0.370835 0.243166 0.070 Uiso 0.129(2) 1 calc R U P A 2
H36D H 0.099522 0.446552 0.264916 0.070 Uiso 0.129(2) 1 calc R U P A 2
C37A C 0.0315(19) 0.321(2) 0.1496(14) 0.052(4) Uani 0.129(2) 1 d D U P A 2
H37A H 0.034536 0.379981 0.121343 0.063 Uiso 0.129(2) 1 calc R U P A 2
C38 C 0.5613(2) 0.49525(19) 0.35180(14) 0.0316(5) Uani 1 1 d . . . . .
C39 C 0.6568(2) 0.62514(19) 0.39060(14) 0.0314(5) Uani 1 1 d . . . . .
C40 C 0.6113(2) 0.7006(2) 0.36425(16) 0.0408(6) Uani 1 1 d . . . . .
H40A H 0.538423 0.684613 0.383478 0.049 Uiso 1 1 calc R U . . .
H40B H 0.593188 0.678676 0.303586 0.049 Uiso 1 1 calc R U . . .
C41 C 0.7043(3) 0.8344(2) 0.40105(17) 0.0486(7) Uani 1 1 d . . . . .
H41 H 0.675264 0.884133 0.383558 0.058 Uiso 1 1 calc R U . . .
C42 C 0.7295(3) 0.8661(2) 0.49416(18) 0.0524(7) Uani 1 1 d . . . . .
H42A H 0.656607 0.848845 0.513648 0.063 Uiso 1 1 calc R U . . .
H42B H 0.786846 0.952663 0.518705 0.063 Uiso 1 1 calc R U . . .
C43 C 0.7780(3) 0.7941(2) 0.52159(16) 0.0486(7) Uani 1 1 d . . . . .
H43 H 0.795672 0.817049 0.582921 0.058 Uiso 1 1 calc R U . . .
C44 C 0.6827(3) 0.6601(2) 0.48559(16) 0.0435(6) Uani 1 1 d . . . . .
H44A H 0.610526 0.645848 0.505314 0.052 Uiso 1 1 calc R U . . .
H44B H 0.709983 0.610445 0.503917 0.052 Uiso 1 1 calc R U . . .
C45 C 0.7687(2) 0.6490(2) 0.36155(17) 0.0425(6) Uani 1 1 d . . . . .
H45A H 0.753021 0.626830 0.300861 0.051 Uiso 1 1 calc R U . . .
H45B H 0.797317 0.599455 0.378538 0.051 Uiso 1 1 calc R U . . .
C46 C 0.8161(3) 0.8559(2) 0.37048(19) 0.0546(8) Uani 1 1 d . . . . .
H46A H 0.798823 0.832312 0.309733 0.066 Uiso 1 1 calc R U . . .
H46B H 0.875883 0.942203 0.391718 0.066 Uiso 1 1 calc R U . . .
C47 C 0.8875(3) 0.8155(3) 0.4912(2) 0.0556(8) Uani 1 1 d . . . . .
H47A H 0.949172 0.900694 0.515621 0.067 Uiso 1 1 calc R U . . .
H47B H 0.916075 0.766136 0.508532 0.067 Uiso 1 1 calc R U . . .
C48 C 0.8635(3) 0.7838(2) 0.39910(19) 0.0508(7) Uani 1 1 d . . . . .
H48 H 0.936897 0.799594 0.379569 0.061 Uiso 1 1 calc R U . . .
C49 C 0.58769(18) 0.24407(18) 0.35797(13) 0.0262(4) Uani 1 1 d . . . . .
C50 C 0.66511(19) 0.25387(19) 0.43212(13) 0.0286(4) Uani 1 1 d . . . . .
C51 C 0.6191(3) 0.1279(3) 0.4369(2) 0.0364(8) Uani 0.745(4) 1 d . . P B 1
H51A H 0.622796 0.077191 0.386182 0.044 Uiso 0.745(4) 1 calc R U P B 1
H51B H 0.536518 0.092519 0.441882 0.044 Uiso 0.745(4) 1 calc R U P B 1
C52 C 0.6936(4) 0.1323(4) 0.5117(3) 0.0453(9) Uani 0.745(4) 1 d . . P B 1
H52 H 0.662080 0.049799 0.516352 0.054 Uiso 0.745(4) 1 calc R U P B 1
C53 C 0.8150(7) 0.1801(6) 0.5007(5) 0.0563(16) Uani 0.745(4) 1 d . . P B 1
H53A H 0.815875 0.127603 0.449665 0.068 Uiso 0.745(4) 1 calc R U P B 1
H53B H 0.862796 0.178942 0.547238 0.068 Uiso 0.745(4) 1 calc R U P B 1
C54 C 0.8689(4) 0.3059(5) 0.4960(3) 0.0544(11) Uani 0.745(4) 1 d . . P B 1
H54 H 0.951679 0.336922 0.489942 0.065 Uiso 0.745(4) 1 calc R U P B 1
C55 C 0.7935(3) 0.3048(4) 0.4213(3) 0.0501(10) Uani 0.745(4) 1 d . . P B 1
H55A H 0.825482 0.387140 0.417885 0.060 Uiso 0.745(4) 1 calc R U P B 1
H55B H 0.795824 0.254483 0.369726 0.060 Uiso 0.745(4) 1 calc R U P B 1
C56 C 0.6595(5) 0.3329(4) 0.5092(2) 0.0543(12) Uani 0.745(4) 1 d . . P B 1
H56A H 0.577721 0.299704 0.515899 0.065 Uiso 0.745(4) 1 calc R U P B 1
H56B H 0.688467 0.414529 0.505162 0.065 Uiso 0.745(4) 1 calc R U P B 1
C57 C 0.6858(12) 0.2139(10) 0.5892(6) 0.064(3) Uani 0.745(4) 1 d . . P B 1
H57A H 0.603006 0.182321 0.592919 0.077 Uiso 0.745(4) 1 calc R U P B 1
H57B H 0.728530 0.214068 0.639048 0.077 Uiso 0.745(4) 1 calc R U P B 1
C58 C 0.8626(6) 0.3891(5) 0.5728(4) 0.081(2) Uani 0.745(4) 1 d . . P B 1
H58A H 0.913578 0.397887 0.621982 0.097 Uiso 0.745(4) 1 calc R U P B 1
H58B H 0.891149 0.469414 0.566250 0.097 Uiso 0.745(4) 1 calc R U P B 1
C59 C 0.7373(9) 0.3377(8) 0.5844(4) 0.071(2) Uani 0.745(4) 1 d . . P B 1
H59 H 0.735429 0.390330 0.635689 0.085 Uiso 0.745(4) 1 calc R U P B 1
C51A C 0.7322(9) 0.1890(11) 0.4120(6) 0.043(3) Uani 0.255(4) 1 d . U P B 2
H51C H 0.775469 0.215064 0.369298 0.051 Uiso 0.255(4) 1 calc R U P B 2
H51D H 0.676526 0.101735 0.389796 0.051 Uiso 0.255(4) 1 calc R U P B 2
C52A C 0.8273(18) 0.218(2) 0.4966(14) 0.055(5) Uani 0.255(4) 1 d . U P B 2
H52A H 0.883062 0.189078 0.485657 0.066 Uiso 0.255(4) 1 calc R U P B 2
C53A C 0.8842(15) 0.3504(18) 0.5343(13) 0.0563(16) Uani 0.255(4) 1 d . U P B 2
H53C H 0.948252 0.374691 0.580690 0.068 Uiso 0.255(4) 1 calc R U P B 2
H53D H 0.921281 0.387918 0.492986 0.068 Uiso 0.255(4) 1 calc R U P B 2
C54A C 0.8158(17) 0.4043(14) 0.5651(11) 0.063(4) Uani 0.255(4) 1 d . U P B 2
H54A H 0.866815 0.491349 0.596300 0.075 Uiso 0.255(4) 1 calc R U P B 2
C55A C 0.7401(12) 0.3834(9) 0.4795(7) 0.059(4) Uani 0.255(4) 1 d . U P B 2
H55C H 0.689879 0.418579 0.490344 0.071 Uiso 0.255(4) 1 calc R U P B 2
H55D H 0.793525 0.425316 0.446125 0.071 Uiso 0.255(4) 1 calc R U P B 2
C56A C 0.5871(9) 0.1905(10) 0.4938(6) 0.039(2) Uani 0.255(4) 1 d . U P B 2
H56C H 0.528117 0.105873 0.463752 0.046 Uiso 0.255(4) 1 calc R U P B 2
H56D H 0.545437 0.232181 0.515017 0.046 Uiso 0.255(4) 1 calc R U P B 2
C57A C 0.674(3) 0.197(2) 0.5706(16) 0.046(5) Uani 0.255(4) 1 d . U P B 2
H57C H 0.626054 0.152958 0.606460 0.055 Uiso 0.255(4) 1 calc R U P B 2
C58A C 0.7427(14) 0.1580(12) 0.5499(9) 0.053(3) Uani 0.255(4) 1 d . U P B 2
H58C H 0.693971 0.071396 0.519844 0.064 Uiso 0.255(4) 1 calc R U P B 2
H58D H 0.790143 0.166202 0.600828 0.064 Uiso 0.255(4) 1 calc R U P B 2
C59A C 0.735(2) 0.337(2) 0.6142(12) 0.063(5) Uani 0.255(4) 1 d . U P B 2
H59A H 0.675068 0.359591 0.619919 0.075 Uiso 0.255(4) 1 calc R U P B 2
H59B H 0.780213 0.357289 0.669839 0.075 Uiso 0.255(4) 1 calc R U P B 2

loop_
_atom_site_aniso_label
_atom_site_aniso_U_11
_atom_site_aniso_U_22
_atom_site_aniso_U_33
_atom_site_aniso_U_23
_atom_site_aniso_U_13
_atom_site_aniso_U_12
Ru 0.01760(8) 0.01707(8) 0.01794(8) 0.00063(5) 0.00050(5) 0.00645(6)
P1 0.0206(2) 0.0170(2) 0.0197(2) 0.00262(18) -0.00003(18) 0.00727(18)
P2 0.0203(2) 0.0166(2) 0.0199(2) 0.00273(18) 0.00223(18) 0.00909(18)
O3 0.0239(7) 0.0185(7) 0.0251(7) -0.0024(6) 0.0035(6) 0.0057(6)
O4 0.0388(10) 0.0399(10) 0.0488(11) -0.0033(8) 0.0158(8) 0.0072(8)
O5 0.0255(7) 0.0323(8) 0.0224(7) 0.0059(6) 0.0016(6) 0.0121(6)
O6 0.0221(7) 0.0276(7) 0.0223(7) 0.0035(6) -0.0001(5) 0.0106(6)
C1 0.0283(10) 0.0191(9) 0.0215(9) 0.0028(7) 0.0033(8) 0.0130(8)
C2 0.0283(10) 0.0199(9) 0.0205(10) 0.0026(8) -0.0011(8) 0.0085(8)
C3 0.0327(11) 0.0244(10) 0.0188(9) 0.0039(8) 0.0017(8) 0.0157(9)
C4 0.0320(11) 0.0302(11) 0.0251(10) 0.0034(9) -0.0002(9) 0.0160(9)
C5 0.0413(13) 0.0466(14) 0.0303(12) 0.0067(10) 0.0010(10) 0.0292(12)
C6 0.0639(17) 0.0520(15) 0.0337(13) 0.0161(11) 0.0089(12) 0.0440(14)
C7 0.0671(18) 0.0384(13) 0.0405(14) 0.0214(11) 0.0173(13) 0.0332(13)
C8 0.0431(13) 0.0316(11) 0.0325(12) 0.0130(9) 0.0102(10) 0.0210(10)
C9 0.0229(10) 0.0204(9) 0.0292(11) 0.0066(8) 0.0020(8) 0.0076(8)
C10 0.0278(11) 0.0272(11) 0.0308(12) 0.0042(9) 0.0004(9) 0.0064(9)
C11 0.0279(12) 0.0329(12) 0.0407(14) 0.0046(10) -0.0018(10) 0.0019(10)
C12 0.0280(12) 0.0404(14) 0.0507(16) 0.0121(12) 0.0098(11) 0.0026(11)
C13 0.0370(13) 0.0413(14) 0.0370(14) 0.0070(11) 0.0137(11) 0.0055(11)
C14 0.0297(11) 0.0290(11) 0.0305(12) 0.0042(9) 0.0036(9) 0.0048(9)
C15 0.0228(9) 0.0203(9) 0.0291(10) 0.0075(8) 0.0057(8) 0.0125(8)
C16 0.0259(10) 0.0271(10) 0.0318(11) 0.0052(9) 0.0038(9) 0.0133(9)
C17 0.0241(11) 0.0336(12) 0.0459(14) 0.0073(10) 0.0020(10) 0.0121(9)
C18 0.0254(11) 0.0356(12) 0.0576(16) 0.0187(11) 0.0158(11) 0.0163(10)
C19 0.0376(13) 0.0368(12) 0.0424(13) 0.0167(10) 0.0193(11) 0.0219(11)
C20 0.0305(11) 0.0273(10) 0.0314(11) 0.0092(9) 0.0083(9) 0.0152(9)
C21 0.0199(9) 0.0208(9) 0.0264(10) 0.0078(8) 0.0058(8) 0.0100(8)
C22 0.0323(11) 0.0238(10) 0.0322(11) 0.0051(9) 0.0028(9) 0.0145(9)
C23 0.0410(13) 0.0263(11) 0.0482(14) 0.0116(10) 0.0089(11) 0.0208(10)
C24 0.0333(12) 0.0374(12) 0.0492(14) 0.0224(11) 0.0079(10) 0.0218(10)
C25 0.0369(13) 0.0365(12) 0.0393(13) 0.0090(10) -0.0050(10) 0.0188(11)
C26 0.0340(12) 0.0254(10) 0.0327(12) 0.0040(9) -0.0018(9) 0.0154(9)
O1 0.0214(9) 0.0254(9) 0.0260(10) 0.0057(9) 0.0027(9) 0.0119(7)
O2 0.0218(8) 0.0391(10) 0.0239(9) 0.0036(7) 0.0017(7) 0.0091(8)
C27 0.0227(11) 0.0204(11) 0.0264(12) 0.0042(9) 0.0022(9) 0.0073(9)
C28 0.0217(10) 0.0268(13) 0.0212(14) 0.0018(10) 0.0013(10) 0.0109(10)
C29 0.0254(13) 0.0400(14) 0.0326(14) 0.0080(11) 0.0040(10) 0.0135(11)
C30 0.0283(15) 0.0546(19) 0.0325(17) 0.0045(15) 0.0032(13) 0.0186(13)
C31 0.0417(17) 0.0556(19) 0.0415(16) -0.0089(14) -0.0056(13) 0.0343(16)
C32 0.0488(18) 0.0370(16) 0.044(2) -0.0026(14) -0.0048(14) 0.0293(15)
C33 0.0347(14) 0.0289(13) 0.0388(15) 0.0038(11) 0.0005(11) 0.0156(11)
C34 0.0320(13) 0.0358(13) 0.0258(13) -0.0028(10) -0.0020(10) 0.0195(11)
C35 0.0252(15) 0.0477(18) 0.0372(18) -0.0077(14) -0.0087(12) 0.0154(14)
C36 0.0496(18) 0.0563(19) 0.0392(17) 0.0066(14) -0.0040(14) 0.0344(16)
C37 0.0363(14) 0.0468(16) 0.0274(13) -0.0045(11) -0.0057(11) 0.0247(13)
O1A 0.0214(9) 0.0254(9) 0.0260(10) 0.0057(9) 0.0027(9) 0.0119(7)
O2A 0.015(5) 0.020(5) 0.020(5) -0.003(4) -0.001(4) 0.012(4)
C27A 0.020(6) 0.007(5) 0.013(5) -0.003(4) 0.001(4) 0.004(5)
C28A 0.0217(10) 0.0268(13) 0.0212(14) 0.0018(10) 0.0013(10) 0.0109(10)
C29A 0.040(6) 0.050(6) 0.068(8) -0.012(6) 0.019(6) 0.014(5)
C30A 0.033(7) 0.057(7) 0.053(8) -0.005(6) 0.014(7) 0.018(6)
C31A 0.047(7) 0.052(7) 0.057(7) 0.003(6) 0.023(7) 0.023(6)
C32A 0.032(6) 0.052(7) 0.037(6) -0.002(5) 0.006(5) 0.030(5)
C33A 0.034(6) 0.059(7) 0.037(5) 0.005(5) 0.011(5) 0.033(5)
C34A 0.058(7) 0.065(7) 0.058(7) 0.024(6) 0.011(6) 0.042(5)
C35A 0.065(7) 0.084(8) 0.063(7) 0.012(6) 0.014(7) 0.033(6)
C36A 0.057(8) 0.059(7) 0.068(7) 0.012(6) 0.011(6) 0.039(6)
C37A 0.053(7) 0.061(7) 0.058(7) 0.019(6) 0.008(7) 0.039(5)
C38 0.0290(11) 0.0238(10) 0.0354(12) 0.0044(9) 0.0095(9) 0.0101(9)
C39 0.0354(12) 0.0195(10) 0.0297(11) -0.0006(8) 0.0053(9) 0.0106(9)
C40 0.0460(14) 0.0313(12) 0.0352(13) 0.0039(10) -0.0011(11) 0.0165(11)
C41 0.0670(18) 0.0309(12) 0.0410(15) 0.0042(11) -0.0070(13) 0.0253(13)
C42 0.074(2) 0.0309(13) 0.0416(15) 0.0009(11) -0.0029(14) 0.0254(14)
C43 0.0696(19) 0.0336(13) 0.0294(13) 0.0027(10) -0.0051(12) 0.0216(13)
C44 0.0585(17) 0.0319(12) 0.0345(13) 0.0074(10) 0.0049(12) 0.0208(12)
C45 0.0354(13) 0.0289(12) 0.0486(15) 0.0045(11) 0.0058(11) 0.0092(10)
C46 0.0497(16) 0.0357(14) 0.0497(17) 0.0159(12) -0.0029(13) 0.0007(12)
C47 0.0513(17) 0.0377(14) 0.0581(18) 0.0088(13) -0.0105(14) 0.0135(13)
C48 0.0433(15) 0.0311(13) 0.0590(18) 0.0094(12) 0.0054(13) 0.0074(11)
C49 0.0245(10) 0.0215(9) 0.0240(10) 0.0018(8) -0.0009(8) 0.0084(8)
C50 0.0292(11) 0.0244(10) 0.0252(11) 0.0053(8) -0.0020(8) 0.0104(9)
C51 0.0371(17) 0.0278(15) 0.0407(18) 0.0128(13) 0.0050(14) 0.0133(13)
C52 0.052(2) 0.038(2) 0.050(3) 0.0231(19) 0.009(2) 0.0224(18)
C53 0.052(3) 0.045(3) 0.064(3) 0.022(2) 0.000(2) 0.018(2)
C54 0.042(2) 0.048(3) 0.054(3) 0.019(2) -0.002(2) 0.010(2)
C55 0.0281(17) 0.056(2) 0.055(2) 0.0313(19) -0.0028(15) 0.0079(16)
C56 0.087(3) 0.047(2) 0.0292(18) -0.0042(16) -0.0117(19) 0.044(2)
C57 0.090(6) 0.082(7) 0.028(4) 0.014(4) 0.011(4) 0.052(5)
C58 0.088(4) 0.035(2) 0.078(4) -0.007(2) -0.051(4) 0.021(3)
C59 0.121(6) 0.070(4) 0.032(3) 0.001(3) -0.002(4) 0.064(4)
C51A 0.043(5) 0.068(6) 0.033(5) 0.017(4) 0.006(4) 0.040(5)
C52A 0.040(7) 0.068(11) 0.057(8) 0.016(7) 0.020(5) 0.027(7)
C53A 0.052(3) 0.045(3) 0.064(3) 0.022(2) 0.000(2) 0.018(2)
C54A 0.061(7) 0.043(6) 0.068(8) 0.020(6) -0.006(6) 0.016(6)
C55A 0.070(7) 0.030(5) 0.045(6) 0.016(4) -0.028(5) 0.005(4)
C56A 0.037(5) 0.051(5) 0.025(4) 0.018(4) 0.005(3) 0.019(4)
C57A 0.045(7) 0.031(6) 0.032(10) 0.005(7) 0.002(7) 0.000(5)
C58A 0.064(7) 0.052(6) 0.041(6) 0.016(5) -0.009(5) 0.029(5)
C59A 0.073(8) 0.061(8) 0.051(9) 0.019(8) 0.011(7) 0.032(6)

loop_
_atom_type_symbol
_atom_type_description
_atom_type_scat_dispersion_real
_atom_type_scat_dispersion_imag
_atom_type_scat_source
C C 0.0181 0.0091 'International Tables Vol C Tables 4.2.6.8 and 6.1.1.4'
H H 0.0000 0.0000 'International Tables Vol C Tables 4.2.6.8 and 6.1.1.4'
O O 0.0492 0.0322 'International Tables Vol C Tables 4.2.6.8 and 6.1.1.4'
P P 0.2955 0.4335 'International Tables Vol C Tables 4.2.6.8 and 6.1.1.4'
Ru Ru 0.0552 3.2960 'International Tables Vol C Tables 4.2.6.8 and 6.1.1.4'

loop_
_exptl_crystal_face_index_h
_exptl_crystal_face_index_k
_exptl_crystal_face_index_l
_exptl_crystal_face_perp_dist
8 -4 -4 0.1436
1 2 -11 0.1848
-7 5 -5 0.1095
-9 5 2 0.1269
1 -3 11 0.1286
7 -5 5 0.1342
-3 5 7 0.1462
2 7 -2 0.1368
5 2 -9 0.1542
4 -3 -9 0.1710
6 0 3 0.1222
8 -5 2 0.1284
6 -8 -2 0.1245
2 -7 8 0.0965
0 -7 7 0.0727
-6 -3 3 0.0837
3 4 3 0.1016
-1 3 9 0.1314
-8 1 -1 0.0676
-5 8 -7 0.1375

loop_
_geom_angle_atom_site_label_1
_geom_angle_atom_site_label_2
_geom_angle_atom_site_label_3
_geom_angle
_geom_angle_site_symmetry_1
_geom_angle_site_symmetry_3
_geom_angle_publ_flag
O1A Ru O6 155.2(4) . . ?
O6 Ru O1 170.16(6) . . ?
O1A Ru O3 87.8(4) . . ?
O6 Ru O3 82.25(6) . . ?
O1 Ru O3 94.08(6) . . ?
O1A Ru P2 99.6(4) . . ?
O6 Ru P2 103.85(4) . . ?
O1 Ru P2 85.52(5) . . ?
O3 Ru P2 94.93(4) . . ?
O1A Ru P1 92.7(4) . . ?
O6 Ru P1 97.13(4) . . ?
O1 Ru P1 86.52(5) . . ?
O3 Ru P1 179.37(4) . . ?
P2 Ru P1 85.320(18) . . ?
O1A Ru O5 95.9(4) . . ?
O6 Ru O5 60.67(6) . . ?
O1 Ru O5 110.03(6) . . ?
O3 Ru O5 84.92(6) . . ?
P2 Ru O5 164.44(4) . . ?
P1 Ru O5 94.68(4) . . ?
O1A Ru C49 125.5(4) . . ?
O6 Ru C49 30.49(6) . . ?
O1 Ru C49 140.05(7) . . ?
O3 Ru C49 81.58(6) . . ?
P2 Ru C49 134.33(5) . . ?
P1 Ru C49 97.83(5) . . ?
O5 Ru C49 30.22(6) . . ?
C9 P1 C3 102.27(10) . . ?
C9 P1 C2 103.80(10) . . ?
C3 P1 C2 102.62(9) . . ?
C9 P1 Ru 116.79(7) . . ?
C3 P1 Ru 119.49(7) . . ?
C2 P1 Ru 109.92(7) . . ?
C21 P2 C15 102.14(9) . . ?
C21 P2 C1 105.32(9) . . ?
C15 P2 C1 101.52(9) . . ?
C21 P2 Ru 117.33(7) . . ?
C15 P2 Ru 118.87(7) . . ?
C1 P2 Ru 109.78(7) . . ?
C38 O3 Ru 132.31(14) . . ?
C49 O5 Ru 87.76(12) . . ?
C49 O6 Ru 92.81(12) . . ?
C2 C1 P2 108.74(14) . . ?
C2 C1 H1A 109.9 . . ?
P2 C1 H1A 109.9 . . ?
C2 C1 H1B 109.9 . . ?
P2 C1 H1B 109.9 . . ?
H1A C1 H1B 108.3 . . ?
C1 C2 P1 107.51(13) . . ?
C1 C2 H2A 110.2 . . ?
P1 C2 H2A 110.2 . . ?
C1 C2 H2B 110.2 . . ?
P1 C2 H2B 110.2 . . ?
H2A C2 H2B 108.5 . . ?
C8 C3 C4 118.6(2) . . ?
C8 C3 P1 122.38(17) . . ?
C4 C3 P1 118.98(16) . . ?
C5 C4 C3 120.6(2) . . ?
C5 C4 H4 119.7 . . ?
C3 C4 H4 119.7 . . ?
C6 C5 C4 120.1(2) . . ?
C6 C5 H5 119.9 . . ?
C4 C5 H5 119.9 . . ?
C7 C6 C5 120.1(2) . . ?
C7 C6 H6 120.0 . . ?
C5 C6 H6 120.0 . . ?
C6 C7 C8 120.1(2) . . ?
C6 C7 H7 120.0 . . ?
C8 C7 H7 120.0 . . ?
C7 C8 C3 120.5(2) . . ?
C7 C8 H8 119.8 . . ?
C3 C8 H8 119.8 . . ?
C14 C9 C10 119.1(2) . . ?
C14 C9 P1 119.08(16) . . ?
C10 C9 P1 121.78(17) . . ?
C11 C10 C9 120.4(2) . . ?
C11 C10 H10 119.8 . . ?
C9 C10 H10 119.8 . . ?
C12 C11 C10 120.2(2) . . ?
C12 C11 H11 119.9 . . ?
C10 C11 H11 119.9 . . ?
C11 C12 C13 120.1(2) . . ?
C11 C12 H12 120.0 . . ?
C13 C12 H12 120.0 . . ?
C12 C13 C14 120.2(2) . . ?
C12 C13 H13 119.9 . . ?
C14 C13 H13 119.9 . . ?
C9 C14 C13 120.1(2) . . ?
C9 C14 H14 120.0 . . ?
C13 C14 H14 120.0 . . ?
C16 C15 C20 119.4(2) . . ?
C16 C15 P2 120.18(16) . . ?
C20 C15 P2 120.45(16) . . ?
C17 C16 C15 119.7(2) . . ?
C17 C16 H16 120.1 . . ?
C15 C16 H16 120.1 . . ?
C18 C17 C16 120.7(2) . . ?
C18 C17 H17 119.7 . . ?
C16 C17 H17 119.7 . . ?
C17 C18 C19 120.0(2) . . ?
C17 C18 H18 120.0 . . ?
C19 C18 H18 120.0 . . ?
C20 C19 C18 119.8(2) . . ?
C20 C19 H19 120.1 . . ?
C18 C19 H19 120.1 . . ?
C19 C20 C15 120.4(2) . . ?
C19 C20 H20 119.8 . . ?
C15 C20 H20 119.8 . . ?
C26 C21 C22 118.69(19) . . ?
C26 C21 P2 123.54(16) . . ?
C22 C21 P2 117.74(16) . . ?
C23 C22 C21 120.3(2) . . ?
C23 C22 H22 119.9 . . ?
C21 C22 H22 119.9 . . ?
C24 C23 C22 120.5(2) . . ?
C24 C23 H23 119.7 . . ?
C22 C23 H23 119.7 . . ?
C23 C24 C25 119.5(2) . . ?
C23 C24 H24 120.2 . . ?
C25 C24 H24 120.2 . . ?
C24 C25 C26 120.2(2) . . ?
C24 C25 H25 119.9 . . ?
C26 C25 H25 119.9 . . ?
C21 C26 C25 120.7(2) . . ?
C21 C26 H26 119.6 . . ?
C25 C26 H26 119.6 . . ?
C27 O1 Ru 123.09(17) . . ?
O2 C27 O1 124.5(2) . . ?
O2 C27 C28 118.0(2) . . ?
O1 C27 C28 117.4(2) . . ?
C27 C28 C34 113.1(2) . . ?
C27 C28 C29 110.6(2) . . ?
C34 C28 C29 110.2(2) . . ?
C27 C28 C33 106.2(2) . . ?
C34 C28 C33 108.4(2) . . ?
C29 C28 C33 108.1(2) . . ?
C28 C29 C30 109.9(2) . . ?
C28 C29 H29A 109.7 . . ?
C30 C29 H29A 109.7 . . ?
C28 C29 H29B 109.7 . . ?
C30 C29 H29B 109.7 . . ?
H29A C29 H29B 108.2 . . ?
C31 C30 C35 109.1(3) . . ?
C31 C30 C29 109.0(3) . . ?
C35 C30 C29 109.6(3) . . ?
C31 C30 H30 109.7 . . ?
C35 C30 H30 109.7 . . ?
C29 C30 H30 109.7 . . ?
C32 C31 C30 110.0(3) . . ?
C32 C31 H31A 109.7 . . ?
C30 C31 H31A 109.7 . . ?
C32 C31 H31B 109.7 . . ?
C30 C31 H31B 109.7 . . ?
H31A C31 H31B 108.2 . . ?
C31 C32 C33 110.4(3) . . ?
C31 C32 C36 109.0(3) . . ?
C33 C32 C36 108.7(3) . . ?
C31 C32 H32 109.6 . . ?
C33 C32 H32 109.6 . . ?
C36 C32 H32 109.6 . . ?
C32 C33 C28 109.9(2) . . ?
C32 C33 H33A 109.7 . . ?
C28 C33 H33A 109.7 . . ?
C32 C33 H33B 109.7 . . ?
C28 C33 H33B 109.7 . . ?
H33A C33 H33B 108.2 . . ?
C37 C34 C28 109.8(2) . . ?
C37 C34 H34A 109.7 . . ?
C28 C34 H34A 109.7 . . ?
C37 C34 H34B 109.7 . . ?
C28 C34 H34B 109.7 . . ?
H34A C34 H34B 108.2 . . ?
C37 C35 C30 110.0(3) . . ?
C37 C35 H35A 109.7 . . ?
C30 C35 H35A 109.7 . . ?
C37 C35 H35B 109.7 . . ?
C30 C35 H35B 109.7 . . ?
H35A C35 H35B 108.2 . . ?
C37 C36 C32 109.6(3) . . ?
C37 C36 H36A 109.8 . . ?
C32 C36 H36A 109.8 . . ?
C37 C36 H36B 109.8 . . ?
C32 C36 H36B 109.8 . . ?
H36A C36 H36B 108.2 . . ?
C35 C37 C36 108.4(3) . . ?
C35 C37 C34 110.8(3) . . ?
C36 C37 C34 109.6(2) . . ?
C35 C37 H37 109.4 . . ?
C36 C37 H37 109.4 . . ?
C34 C37 H37 109.4 . . ?
C27A O1A Ru 128.7(11) . . ?
O2A C27A O1A 123.5(12) . . ?
O2A C27A C28A 116.0(11) . . ?
O1A C27A C28A 120.4(12) . . ?
C29A C28A C27A 112.4(12) . . ?
C29A C28A C34A 111.6(15) . . ?
C27A C28A C34A 110.0(12) . . ?
C29A C28A C33A 109.3(14) . . ?
C27A C28A C33A 109.9(11) . . ?
C34A C28A C33A 103.2(13) . . ?
C28A C29A C30A 110.9(13) . . ?
C28A C29A H29C 109.5 . . ?
C30A C29A H29C 109.5 . . ?
C28A C29A H29D 109.5 . . ?
C30A C29A H29D 109.5 . . ?
H29C C29A H29D 108.1 . . ?
C31A C30A C35A 112.6(18) . . ?
C31A C30A C29A 107.4(17) . . ?
C35A C30A C29A 105.0(17) . . ?
C31A C30A H30A 110.5 . . ?
C35A C30A H30A 110.5 . . ?
C29A C30A H30A 110.5 . . ?
C32A C31A C30A 110.8(15) . . ?
C32A C31A H31C 109.5 . . ?
C30A C31A H31C 109.5 . . ?
C32A C31A H31D 109.5 . . ?
C30A C31A H31D 109.5 . . ?
H31C C31A H31D 108.1 . . ?
C31A C32A C33A 108.6(15) . . ?
C31A C32A C36A 108.0(16) . . ?
C33A C32A C36A 107.5(14) . . ?
C31A C32A H32A 110.9 . . ?
C33A C32A H32A 110.9 . . ?
C36A C32A H32A 110.9 . . ?
C32A C33A C28A 113.1(12) . . ?
C32A C33A H33C 109.0 . . ?
C28A C33A H33C 109.0 . . ?
C32A C33A H33D 109.0 . . ?
C28A C33A H33D 109.0 . . ?
H33C C33A H33D 107.8 . . ?
C37A C34A C28A 109.8(14) . . ?
C37A C34A H34C 109.7 . . ?
C28A C34A H34C 109.7 . . ?
C37A C34A H34D 109.7 . . ?
C28A C34A H34D 109.7 . . ?
H34C C34A H34D 108.2 . . ?
C37A C35A C30A 111.7(16) . . ?
C37A C35A H35C 109.3 . . ?
C30A C35A H35C 109.3 . . ?
C37A C35A H35D 109.3 . . ?
C30A C35A H35D 109.3 . . ?
H35C C35A H35D 107.9 . . ?
C37A C36A C32A 112.1(15) . . ?
C37A C36A H36C 109.2 . . ?
C32A C36A H36C 109.2 . . ?
C37A C36A H36D 109.2 . . ?
C32A C36A H36D 109.2 . . ?
H36C C36A H36D 107.9 . . ?
C35A C37A C36A 105.3(17) . . ?
C35A C37A C34A 111.4(17) . . ?
C36A C37A C34A 110.7(17) . . ?
C35A C37A H37A 109.8 . . ?
C36A C37A H37A 109.8 . . ?
C34A C37A H37A 109.8 . . ?
O3 C38 O4 125.6(2) . . ?
O3 C38 C39 121.2(2) . . ?
O4 C38 C39 113.12(19) . . ?
C38 C39 C45 110.86(18) . . ?
C38 C39 C40 106.58(19) . . ?
C45 C39 C40 110.2(2) . . ?
C38 C39 C44 111.5(2) . . ?
C45 C39 C44 109.1(2) . . ?
C40 C39 C44 108.54(19) . . ?
C39 C40 C41 109.7(2) . . ?
C39 C40 H40A 109.7 . . ?
C41 C40 H40A 109.7 . . ?
C39 C40 H40B 109.7 . . ?
C41 C40 H40B 109.7 . . ?
H40A C40 H40B 108.2 . . ?
C42 C41 C46 109.6(3) . . ?
C42 C41 C40 108.7(2) . . ?
C46 C41 C40 108.4(2) . . ?
C42 C41 H41 110.0 . . ?
C46 C41 H41 110.0 . . ?
C40 C41 H41 110.0 . . ?
C41 C42 C43 110.4(2) . . ?
C41 C42 H42A 109.6 . . ?
C43 C42 H42A 109.6 . . ?
C41 C42 H42B 109.6 . . ?
C43 C42 H42B 109.6 . . ?
H42A C42 H42B 108.1 . . ?
C47 C43 C42 111.1(3) . . ?
C47 C43 C44 109.7(2) . . ?
C42 C43 C44 107.5(2) . . ?
C47 C43 H43 109.5 . . ?
C42 C43 H43 109.5 . . ?
C44 C43 H43 109.5 . . ?
C43 C44 C39 109.1(2) . . ?
C43 C44 H44A 109.9 . . ?
C39 C44 H44A 109.9 . . ?
C43 C44 H44B 109.9 . . ?
C39 C44 H44B 109.9 . . ?
H44A C44 H44B 108.3 . . ?
C39 C45 C48 109.8(2) . . ?
C39 C45 H45A 109.7 . . ?
C48 C45 H45A 109.7 . . ?
C39 C45 H45B 109.7 . . ?
C48 C45 H45B 109.7 . . ?
H45A C45 H45B 108.2 . . ?
C48 C46 C41 110.6(2) . . ?
C48 C46 H46A 109.5 . . ?
C41 C46 H46A 109.5 . . ?
C48 C46 H46B 109.5 . . ?
C41 C46 H46B 109.5 . . ?
H46A C46 H46B 108.1 . . ?
C48 C47 C43 110.4(2) . . ?
C48 C47 H47A 109.6 . . ?
C43 C47 H47A 109.6 . . ?
C48 C47 H47B 109.6 . . ?
C43 C47 H47B 109.6 . . ?
H47A C47 H47B 108.1 . . ?
C47 C48 C46 110.7(3) . . ?
C47 C48 C45 109.0(2) . . ?
C46 C48 C45 107.7(2) . . ?
C47 C48 H48 109.8 . . ?
C46 C48 H48 109.8 . . ?
C45 C48 H48 109.8 . . ?
O5 C49 O6 118.64(19) . . ?
O5 C49 C50 121.13(19) . . ?
O6 C49 C50 120.23(19) . . ?
O5 C49 Ru 62.02(11) . . ?
O6 C49 Ru 56.70(10) . . ?
C50 C49 Ru 176.13(16) . . ?
C55A C50 C49 107.6(4) . . ?
C49 C50 C51 106.8(2) . . ?
C49 C50 C56 109.9(2) . . ?
C51 C50 C56 110.6(3) . . ?
C55A C50 C51A 114.3(8) . . ?
C49 C50 C51A 114.3(4) . . ?
C49 C50 C55 110.6(2) . . ?
C51 C50 C55 108.3(2) . . ?
C56 C50 C55 110.5(3) . . ?
C55A C50 C56A 105.8(7) . . ?
C49 C50 C56A 110.9(4) . . ?
C51A C50 C56A 103.6(6) . . ?
C50 C51 C52 109.2(3) . . ?
C50 C51 H51A 109.8 . . ?
C52 C51 H51A 109.8 . . ?
C50 C51 H51B 109.8 . . ?
C52 C51 H51B 109.8 . . ?
H51A C51 H51B 108.3 . . ?
C53 C52 C51 108.6(4) . . ?
C53 C52 C57 111.6(7) . . ?
C51 C52 C57 107.6(6) . . ?
C53 C52 H52 109.7 . . ?
C51 C52 H52 109.7 . . ?
C57 C52 H52 109.7 . . ?
C52 C53 C54 112.3(6) . . ?
C52 C53 H53A 109.2 . . ?
C54 C53 H53A 109.2 . . ?
C52 C53 H53B 109.2 . . ?
C54 C53 H53B 109.2 . . ?
H53A C53 H53B 107.9 . . ?
C53 C54 C58 110.5(6) . . ?
C53 C54 C55 108.1(5) . . ?
C58 C54 C55 105.9(4) . . ?
C53 C54 H54 110.7 . . ?
C58 C54 H54 110.7 . . ?
C55 C54 H54 110.7 . . ?
C50 C55 C54 109.2(3) . . ?
C50 C55 H55A 109.8 . . ?
C54 C55 H55A 109.8 . . ?
C50 C55 H55B 109.8 . . ?
C54 C55 H55B 109.8 . . ?
H55A C55 H55B 108.3 . . ?
C50 C56 C59 108.3(4) . . ?
C50 C56 H56A 110.0 . . ?
C59 C56 H56A 110.0 . . ?
C50 C56 H56B 110.0 . . ?
C59 C56 H56B 110.0 . . ?
H56A C56 H56B 108.4 . . ?
C59 C57 C52 109.9(7) . . ?
C59 C57 H57A 109.7 . . ?
C52 C57 H57A 109.7 . . ?
C59 C57 H57B 109.7 . . ?
C52 C57 H57B 109.7 . . ?
H57A C57 H57B 108.2 . . ?
C59 C58 C54 110.4(4) . . ?
C59 C58 H58A 109.6 . . ?
C54 C58 H58A 109.6 . . ?
C59 C58 H58B 109.6 . . ?
C54 C58 H58B 109.6 . . ?
H58A C58 H58B 108.1 . . ?
C57 C59 C58 112.6(9) . . ?
C57 C59 C56 107.1(7) . . ?
C58 C59 C56 109.0(6) . . ?
C57 C59 H59 109.3 . . ?
C58 C59 H59 109.3 . . ?
C56 C59 H59 109.3 . . ?
C50 C51A C52A 110.7(10) . . ?
C50 C51A H51C 109.5 . . ?
C52A C51A H51C 109.5 . . ?
C50 C51A H51D 109.5 . . ?
C52A C51A H51D 109.5 . . ?
H51C C51A H51D 108.1 . . ?
C53A C52A C58A 107.6(16) . . ?
C53A C52A C51A 103.3(15) . . ?
C58A C52A C51A 101.2(13) . . ?
C53A C52A H52A 114.5 . . ?
C58A C52A H52A 114.5 . . ?
C51A C52A H52A 114.5 . . ?
C54A C53A C52A 120.7(15) . . ?
C54A C53A H53C 107.2 . . ?
C52A C53A H53C 107.2 . . ?
C54A C53A H53D 107.2 . . ?
C52A C53A H53D 107.2 . . ?
H53C C53A H53D 106.8 . . ?
C53A C54A C59A 111.9(16) . . ?
C53A C54A C55A 99.5(13) . . ?
C59A C54A C55A 109.1(16) . . ?
C53A C54A H54A 111.9 . . ?
C59A C54A H54A 111.9 . . ?
C55A C54A H54A 111.9 . . ?
C50 C55A C54A 112.2(8) . . ?
C50 C55A H55C 109.2 . . ?
C54A C55A H55C 109.2 . . ?
C50 C55A H55D 109.2 . . ?
C54A C55A H55D 109.2 . . ?
H55C C55A H55D 107.9 . . ?
C50 C56A C57A 109.1(11) . . ?
C50 C56A H56C 109.9 . . ?
C57A C56A H56C 109.9 . . ?
C50 C56A H56D 109.9 . . ?
C57A C56A H56D 109.9 . . ?
H56C C56A H56D 108.3 . . ?
C58A C57A C59A 116(2) . . ?
C58A C57A C56A 115(2) . . ?
C59A C57A C56A 97(2) . . ?
C58A C57A H57C 109.6 . . ?
C59A C57A H57C 109.6 . . ?
C56A C57A H57C 109.6 . . ?
C57A C58A C52A 117.5(16) . . ?
C57A C58A H58C 107.9 . . ?
C52A C58A H58C 107.9 . . ?
C57A C58A H58D 107.9 . . ?
C52A C58A H58D 107.9 . . ?
H58C C58A H58D 107.2 . . ?
C54A C59A C57A 110.5(18) . . ?
C54A C59A H59A 109.6 . . ?
C57A C59A H59A 109.6 . . ?
C54A C59A H59B 109.6 . . ?
C57A C59A H59B 109.6 . . ?
H59A C59A H59B 108.1 . . ?

loop_
_geom_bond_atom_site_label_1
_geom_bond_atom_site_label_2
_geom_bond_distance
_geom_bond_site_symmetry_2
_geom_bond_publ_flag
Ru O1A 2.021(15) . ?
Ru O6 2.1024(14) . ?
Ru O1 2.1104(19) . ?
Ru O3 2.1743(13) . ?
Ru P2 2.2185(5) . ?
Ru P1 2.2199(5) . ?
Ru O5 2.2203(15) . ?
Ru C49 2.512(2) . ?
P1 C9 1.819(2) . ?
P1 C3 1.834(2) . ?
P1 C2 1.850(2) . ?
P2 C21 1.829(2) . ?
P2 C15 1.830(2) . ?
P2 C1 1.8414(19) . ?
O3 C38 1.224(3) . ?
O4 C38 1.289(3) . ?
O5 C49 1.265(3) . ?
O6 C49 1.276(3) . ?
C1 C2 1.526(3) . ?
C1 H1A 0.9900 . ?
C1 H1B 0.9900 . ?
C2 H2A 0.9900 . ?
C2 H2B 0.9900 . ?
C3 C8 1.395(3) . ?
C3 C4 1.395(3) . ?
C4 C5 1.388(3) . ?
C4 H4 0.9500 . ?
C5 C6 1.382(4) . ?
C5 H5 0.9500 . ?
C6 C7 1.379(4) . ?
C6 H6 0.9500 . ?
C7 C8 1.393(3) . ?
C7 H7 0.9500 . ?
C8 H8 0.9500 . ?
C9 C14 1.388(3) . ?
C9 C10 1.399(3) . ?
C10 C11 1.383(3) . ?
C10 H10 0.9500 . ?
C11 C12 1.375(4) . ?
C11 H11 0.9500 . ?
C12 C13 1.386(4) . ?
C12 H12 0.9500 . ?
C13 C14 1.389(3) . ?
C13 H13 0.9500 . ?
C14 H14 0.9500 . ?
C15 C16 1.393(3) . ?
C15 C20 1.397(3) . ?
C16 C17 1.392(3) . ?
C16 H16 0.9500 . ?
C17 C18 1.377(4) . ?
C17 H17 0.9500 . ?
C18 C19 1.391(4) . ?
C18 H18 0.9500 . ?
C19 C20 1.387(3) . ?
C19 H19 0.9500 . ?
C20 H20 0.9500 . ?
C21 C26 1.385(3) . ?
C21 C22 1.394(3) . ?
C22 C23 1.386(3) . ?
C22 H22 0.9500 . ?
C23 C24 1.379(4) . ?
C23 H23 0.9500 . ?
C24 C25 1.380(3) . ?
C24 H24 0.9500 . ?
C25 C26 1.388(3) . ?
C25 H25 0.9500 . ?
C26 H26 0.9500 . ?
O1 C27 1.261(3) . ?
O2 C27 1.255(3) . ?
C27 C28 1.517(3) . ?
C28 C34 1.531(3) . ?
C28 C29 1.533(4) . ?
C28 C33 1.553(4) . ?
C29 C30 1.544(4) . ?
C29 H29A 0.9900 . ?
C29 H29B 0.9900 . ?
C30 C31 1.522(5) . ?
C30 C35 1.535(4) . ?
C30 H30 1.0000 . ?
C31 C32 1.509(5) . ?
C31 H31A 0.9900 . ?
C31 H31B 0.9900 . ?
C32 C33 1.532(4) . ?
C32 C36 1.544(4) . ?
C32 H32 1.0000 . ?
C33 H33A 0.9900 . ?
C33 H33B 0.9900 . ?
C34 C37 1.531(4) . ?
C34 H34A 0.9900 . ?
C34 H34B 0.9900 . ?
C35 C37 1.510(5) . ?
C35 H35A 0.9900 . ?
C35 H35B 0.9900 . ?
C36 C37 1.529(4) . ?
C36 H36A 0.9900 . ?
C36 H36B 0.9900 . ?
C37 H37 1.0000 . ?
O1A C27A 1.274(13) . ?
O2A C27A 1.240(12) . ?
C27A C28A 1.535(14) . ?
C28A C29A 1.527(16) . ?
C28A C34A 1.536(17) . ?
C28A C33A 1.550(16) . ?
C29A C30A 1.568(18) . ?
C29A H29C 0.9900 . ?
C29A H29D 0.9900 . ?
C30A C31A 1.525(18) . ?
C30A C35A 1.549(18) . ?
C30A H30A 1.0000 . ?
C31A C32A 1.504(18) . ?
C31A H31C 0.9900 . ?
C31A H31D 0.9900 . ?
C32A C33A 1.533(15) . ?
C32A C36A 1.533(17) . ?
C32A H32A 1.0000 . ?
C33A H33C 0.9900 . ?
C33A H33D 0.9900 . ?
C34A C37A 1.531(17) . ?
C34A H34C 0.9900 . ?
C34A H34D 0.9900 . ?
C35A C37A 1.492(18) . ?
C35A H35C 0.9900 . ?
C35A H35D 0.9900 . ?
C36A C37A 1.519(18) . ?
C36A H36C 0.9900 . ?
C36A H36D 0.9900 . ?
C37A H37A 1.0000 . ?
C38 C39 1.517(3) . ?
C39 C45 1.518(3) . ?
C39 C40 1.530(3) . ?
C39 C44 1.549(3) . ?
C40 C41 1.540(3) . ?
C40 H40A 0.9900 . ?
C40 H40B 0.9900 . ?
C41 C42 1.521(4) . ?
C41 C46 1.535(5) . ?
C41 H41 1.0000 . ?
C42 C43 1.523(4) . ?
C42 H42A 0.9900 . ?
C42 H42B 0.9900 . ?
C43 C47 1.506(5) . ?
C43 C44 1.547(4) . ?
C43 H43 1.0000 . ?
C44 H44A 0.9900 . ?
C44 H44B 0.9900 . ?
C45 C48 1.555(3) . ?
C45 H45A 0.9900 . ?
C45 H45B 0.9900 . ?
C46 C48 1.523(4) . ?
C46 H46A 0.9900 . ?
C46 H46B 0.9900 . ?
C47 C48 1.503(4) . ?
C47 H47A 0.9900 . ?
C47 H47B 0.9900 . ?
C48 H48 1.0000 . ?
C49 C50 1.515(3) . ?
C50 C55A 1.491(11) . ?
C50 C51 1.516(4) . ?
C50 C56 1.519(4) . ?
C50 C51A 1.520(10) . ?
C50 C55 1.557(4) . ?
C50 C56A 1.633(9) . ?
C51 C52 1.534(6) . ?
C51 H51A 0.9900 . ?
C51 H51B 0.9900 . ?
C52 C53 1.477(9) . ?
C52 C57 1.553(12) . ?
C52 H52 1.0000 . ?
C53 C54 1.506(6) . ?
C53 H53A 0.9900 . ?
C53 H53B 0.9900 . ?
C54 C58 1.548(8) . ?
C54 C55 1.561(5) . ?
C54 H54 1.0000 . ?
C55 H55A 0.9900 . ?
C55 H55B 0.9900 . ?
C56 C59 1.561(8) . ?
C56 H56A 0.9900 . ?
C56 H56B 0.9900 . ?
C57 C59 1.483(14) . ?
C57 H57A 0.9900 . ?
C57 H57B 0.9900 . ?
C58 C59 1.523(12) . ?
C58 H58A 0.9900 . ?
C58 H58B 0.9900 . ?
C59 H59 1.0000 . ?
C51A C52A 1.69(2) . ?
C51A H51C 0.9900 . ?
C51A H51D 0.9900 . ?
C52A C53A 1.49(3) . ?
C52A C58A 1.55(2) . ?
C52A H52A 1.0000 . ?
C53A C54A 1.47(2) . ?
C53A H53C 0.9900 . ?
C53A H53D 0.9900 . ?
C54A C59A 1.50(3) . ?
C54A C55A 1.603(18) . ?
C54A H54A 1.0000 . ?
C55A H55C 0.9900 . ?
C55A H55D 0.9900 . ?
C56A C57A 1.64(3) . ?
C56A H56C 0.9900 . ?
C56A H56D 0.9900 . ?
C57A C58A 1.29(4) . ?
C57A C59A 1.58(4) . ?
C57A H57C 1.0000 . ?
C58A H58C 0.9900 . ?
C58A H58D 0.9900 . ?
C59A H59A 0.9900 . ?
C59A H59B 0.9900 . ?

loop_
_geom_torsion_atom_site_label_1
_geom_torsion_atom_site_label_2
_geom_torsion_atom_site_label_3
_geom_torsion_atom_site_label_4
_geom_torsion
_geom_torsion_site_symmetry_1
_geom_torsion_site_symmetry_2
_geom_torsion_site_symmetry_3
_geom_torsion_site_symmetry_4
_geom_torsion_publ_flag
C21 P2 C1 C2 -89.87(15) . . . . ?
C15 P2 C1 C2 163.96(14) . . . . ?
Ru P2 C1 C2 37.31(15) . . . . ?
P2 C1 C2 P1 -46.23(16) . . . . ?
C9 P1 C2 C1 163.55(14) . . . . ?
C3 P1 C2 C1 -90.23(15) . . . . ?
Ru P1 C2 C1 37.92(15) . . . . ?
C9 P1 C3 C8 9.8(2) . . . . ?
C2 P1 C3 C8 -97.55(19) . . . . ?
Ru P1 C3 C8 140.60(16) . . . . ?
C9 P1 C3 C4 -172.77(17) . . . . ?
C2 P1 C3 C4 79.84(18) . . . . ?
Ru P1 C3 C4 -42.01(19) . . . . ?
C8 C3 C4 C5 2.5(3) . . . . ?
P1 C3 C4 C5 -175.00(17) . . . . ?
C3 C4 C5 C6 -0.7(3) . . . . ?
C4 C5 C6 C7 -1.6(4) . . . . ?
C5 C6 C7 C8 2.1(4) . . . . ?
C6 C7 C8 C3 -0.3(4) . . . . ?
C4 C3 C8 C7 -2.0(3) . . . . ?
P1 C3 C8 C7 175.40(19) . . . . ?
C3 P1 C9 C14 92.16(19) . . . . ?
C2 P1 C9 C14 -161.36(18) . . . . ?
Ru P1 C9 C14 -40.2(2) . . . . ?
C3 P1 C9 C10 -86.9(2) . . . . ?
C2 P1 C9 C10 19.6(2) . . . . ?
Ru P1 C9 C10 140.72(17) . . . . ?
C14 C9 C10 C11 -0.5(4) . . . . ?
P1 C9 C10 C11 178.57(19) . . . . ?
C9 C10 C11 C12 -0.3(4) . . . . ?
C10 C11 C12 C13 0.8(5) . . . . ?
C11 C12 C13 C14 -0.4(5) . . . . ?
C10 C9 C14 C13 0.8(4) . . . . ?
P1 C9 C14 C13 -178.2(2) . . . . ?
C12 C13 C14 C9 -0.4(4) . . . . ?
C21 P2 C15 C16 117.26(17) . . . . ?
C1 P2 C15 C16 -134.10(17) . . . . ?
Ru P2 C15 C16 -13.65(19) . . . . ?
C21 P2 C15 C20 -63.54(18) . . . . ?
C1 P2 C15 C20 45.10(18) . . . . ?
Ru P2 C15 C20 165.55(14) . . . . ?
C20 C15 C16 C17 1.2(3) . . . . ?
P2 C15 C16 C17 -179.57(17) . . . . ?
C15 C16 C17 C18 -1.6(3) . . . . ?
C16 C17 C18 C19 0.7(4) . . . . ?
C17 C18 C19 C20 0.5(4) . . . . ?
C18 C19 C20 C15 -0.8(3) . . . . ?
C16 C15 C20 C19 0.0(3) . . . . ?
P2 C15 C20 C19 -179.23(17) . . . . ?
C15 P2 C21 C26 108.71(19) . . . . ?
C1 P2 C21 C26 3.0(2) . . . . ?
Ru P2 C21 C26 -119.45(18) . . . . ?
C15 P2 C21 C22 -73.47(18) . . . . ?
C1 P2 C21 C22 -179.18(17) . . . . ?
Ru P2 C21 C22 58.37(18) . . . . ?
C26 C21 C22 C23 -1.4(3) . . . . ?
P2 C21 C22 C23 -179.36(18) . . . . ?
C21 C22 C23 C24 0.8(4) . . . . ?
C22 C23 C24 C25 0.2(4) . . . . ?
C23 C24 C25 C26 -0.7(4) . . . . ?
C22 C21 C26 C25 1.0(3) . . . . ?
P2 C21 C26 C25 178.78(19) . . . . ?
C24 C25 C26 C21 0.1(4) . . . . ?
Ru O1 C27 O2 7.7(3) . . . . ?
Ru O1 C27 C28 -174.71(16) . . . . ?
O2 C27 C28 C34 -161.8(2) . . . . ?
O1 C27 C28 C34 20.4(3) . . . . ?
O2 C27 C28 C29 -37.6(3) . . . . ?
O1 C27 C28 C29 144.6(2) . . . . ?
O2 C27 C28 C33 79.5(3) . . . . ?
O1 C27 C28 C33 -98.3(3) . . . . ?
C27 C28 C29 C30 176.0(2) . . . . ?
C34 C28 C29 C30 -58.2(3) . . . . ?
C33 C28 C29 C30 60.1(3) . . . . ?
C28 C29 C30 C31 -61.0(3) . . . . ?
C28 C29 C30 C35 58.3(4) . . . . ?
C35 C30 C31 C32 -59.7(3) . . . . ?
C29 C30 C31 C32 60.0(3) . . . . ?
C30 C31 C32 C33 -59.6(3) . . . . ?
C30 C31 C32 C36 59.8(3) . . . . ?
C31 C32 C33 C28 59.1(3) . . . . ?
C36 C32 C33 C28 -60.4(4) . . . . ?
C27 C28 C33 C32 -177.6(2) . . . . ?
C34 C28 C33 C32 60.6(3) . . . . ?
C29 C28 C33 C32 -58.9(3) . . . . ?
C27 C28 C34 C37 -177.7(2) . . . . ?
C29 C28 C34 C37 57.9(3) . . . . ?
C33 C28 C34 C37 -60.2(3) . . . . ?
C31 C30 C35 C37 60.5(4) . . . . ?
C29 C30 C35 C37 -58.9(4) . . . . ?
C31 C32 C36 C37 -60.3(3) . . . . ?
C33 C32 C36 C37 60.1(4) . . . . ?
C30 C35 C37 C36 -60.9(3) . . . . ?
C30 C35 C37 C34 59.3(4) . . . . ?
C32 C36 C37 C35 60.7(3) . . . . ?
C32 C36 C37 C34 -60.3(3) . . . . ?
C28 C34 C37 C35 -58.7(3) . . . . ?
C28 C34 C37 C36 60.8(3) . . . . ?
Ru O1A C27A O2A -2(2) . . . . ?
Ru O1A C27A C28A 179.2(11) . . . . ?
O2A C27A C28A C29A 40(2) . . . . ?
O1A C27A C28A C29A -140.8(17) . . . . ?
O2A C27A C28A C34A -85.0(16) . . . . ?
O1A C27A C28A C34A 94.2(18) . . . . ?
O2A C27A C28A C33A 162.0(14) . . . . ?
O1A C27A C28A C33A -19(2) . . . . ?
C27A C28A C29A C30A 177.5(16) . . . . ?
C34A C28A C29A C30A -58(2) . . . . ?
C33A C28A C29A C30A 55(2) . . . . ?
C28A C29A C30A C31A -60(2) . . . . ?
C28A C29A C30A C35A 60(2) . . . . ?
C35A C30A C31A C32A -52(3) . . . . ?
C29A C30A C31A C32A 64(2) . . . . ?
C30A C31A C32A C33A -62(2) . . . . ?
C30A C31A C32A C36A 55(2) . . . . ?
C31A C32A C33A C28A 56(2) . . . . ?
C36A C32A C33A C28A -60.2(19) . . . . ?
C29A C28A C33A C32A -54(2) . . . . ?
C27A C28A C33A C32A -177.6(14) . . . . ?
C34A C28A C33A C32A 65.1(17) . . . . ?
C29A C28A C34A C37A 54(2) . . . . ?
C27A C28A C34A C37A 179.1(15) . . . . ?
C33A C28A C34A C37A -63.6(18) . . . . ?
C31A C30A C35A C37A 55(2) . . . . ?
C29A C30A C35A C37A -62(2) . . . . ?
C31A C32A C36A C37A -64(2) . . . . ?
C33A C32A C36A C37A 53(2) . . . . ?
C30A C35A C37A C36A -59(2) . . . . ?
C30A C35A C37A C34A 61(2) . . . . ?
C32A C36A C37A C35A 65(2) . . . . ?
C32A C36A C37A C34A -55(2) . . . . ?
C28A C34A C37A C35A -55(2) . . . . ?
C28A C34A C37A C36A 62(2) . . . . ?
Ru O3 C38 O4 -10.0(4) . . . . ?
Ru O3 C38 C39 167.04(15) . . . . ?
O3 C38 C39 C45 -15.8(3) . . . . ?
O4 C38 C39 C45 161.6(2) . . . . ?
O3 C38 C39 C40 104.2(3) . . . . ?
O4 C38 C39 C40 -78.4(3) . . . . ?
O3 C38 C39 C44 -137.6(2) . . . . ?
O4 C38 C39 C44 39.8(3) . . . . ?
C38 C39 C40 C41 -179.7(2) . . . . ?
C45 C39 C40 C41 -59.3(3) . . . . ?
C44 C39 C40 C41 60.2(3) . . . . ?
C39 C40 C41 C42 -60.0(3) . . . . ?
C39 C40 C41 C46 59.1(3) . . . . ?
C46 C41 C42 C43 -56.8(3) . . . . ?
C40 C41 C42 C43 61.5(3) . . . . ?
C41 C42 C43 C47 57.8(3) . . . . ?
C41 C42 C43 C44 -62.3(3) . . . . ?
C47 C43 C44 C39 -59.3(3) . . . . ?
C42 C43 C44 C39 61.7(3) . . . . ?
C38 C39 C44 C43 -178.4(2) . . . . ?
C45 C39 C44 C43 58.9(3) . . . . ?
C40 C39 C44 C43 -61.3(3) . . . . ?
C38 C39 C45 C48 177.5(2) . . . . ?
C40 C39 C45 C48 59.7(3) . . . . ?
C44 C39 C45 C48 -59.4(3) . . . . ?
C42 C41 C46 C48 57.0(3) . . . . ?
C40 C41 C46 C48 -61.5(3) . . . . ?
C42 C43 C47 C48 -57.8(3) . . . . ?
C44 C43 C47 C48 61.0(3) . . . . ?
C43 C47 C48 C46 57.7(3) . . . . ?
C43 C47 C48 C45 -60.6(3) . . . . ?
C41 C46 C48 C47 -57.7(3) . . . . ?
C41 C46 C48 C45 61.4(3) . . . . ?
C39 C45 C48 C47 60.2(3) . . . . ?
C39 C45 C48 C46 -60.0(3) . . . . ?
Ru O5 C49 O6 -3.23(18) . . . . ?
Ru O5 C49 C50 177.41(18) . . . . ?
Ru O6 C49 O5 3.41(19) . . . . ?
Ru O6 C49 C50 -177.22(17) . . . . ?
O5 C49 C50 C55A -93.2(7) . . . . ?
O6 C49 C50 C55A 87.5(7) . . . . ?
O5 C49 C50 C51 76.2(3) . . . . ?
O6 C49 C50 C51 -103.1(2) . . . . ?
O5 C49 C50 C56 -43.8(3) . . . . ?
O6 C49 C50 C56 136.8(3) . . . . ?
O5 C49 C50 C51A 138.8(5) . . . . ?
O6 C49 C50 C51A -40.6(6) . . . . ?
O5 C49 C50 C55 -166.1(2) . . . . ?
O6 C49 C50 C55 14.6(3) . . . . ?
O5 C49 C50 C56A 22.1(5) . . . . ?
O6 C49 C50 C56A -157.2(5) . . . . ?
C49 C50 C51 C52 -179.4(3) . . . . ?
C56 C50 C51 C52 -59.8(4) . . . . ?
C55 C50 C51 C52 61.4(3) . . . . ?
C50 C51 C52 C53 -62.1(5) . . . . ?
C50 C51 C52 C57 58.9(6) . . . . ?
C51 C52 C53 C54 62.0(7) . . . . ?
C57 C52 C53 C54 -56.5(9) . . . . ?
C52 C53 C54 C58 55.5(7) . . . . ?
C52 C53 C54 C55 -59.9(8) . . . . ?
C49 C50 C55 C54 -176.4(3) . . . . ?
C51 C50 C55 C54 -59.6(4) . . . . ?
C56 C50 C55 C54 61.7(4) . . . . ?
C53 C54 C55 C50 57.5(6) . . . . ?
C58 C54 C55 C50 -61.0(5) . . . . ?
C49 C50 C56 C59 178.3(5) . . . . ?
C51 C50 C56 C59 60.6(5) . . . . ?
C55 C50 C56 C59 -59.3(5) . . . . ?
C53 C52 C57 C59 55.8(11) . . . . ?
C51 C52 C57 C59 -63.3(10) . . . . ?
C53 C54 C58 C59 -53.7(7) . . . . ?
C55 C54 C58 C59 63.2(6) . . . . ?
C52 C57 C59 C58 -55.5(10) . . . . ?
C52 C57 C59 C56 64.3(11) . . . . ?
C54 C58 C59 C57 55.5(7) . . . . ?
C54 C58 C59 C56 -63.3(7) . . . . ?
C50 C56 C59 C57 -62.4(9) . . . . ?
C50 C56 C59 C58 59.7(6) . . . . ?
C55A C50 C51A C52A 48.9(12) . . . . ?
C49 C50 C51A C52A 173.5(9) . . . . ?
C56A C50 C51A C52A -65.8(11) . . . . ?
C50 C51A C52A C53A -45.5(16) . . . . ?
C50 C51A C52A C58A 65.8(14) . . . . ?
C58A C52A C53A C54A -42(2) . . . . ?
C51A C52A C53A C54A 64(2) . . . . ?
C52A C53A C54A C59A 45(3) . . . . ?
C52A C53A C54A C55A -70.4(19) . . . . ?
C49 C50 C55A C54A 173.4(11) . . . . ?
C51A C50 C55A C54A -58.5(15) . . . . ?
C56A C50 C55A C54A 54.9(14) . . . . ?
C53A C54A C55A C50 60.8(16) . . . . ?
C59A C54A C55A C50 -56(2) . . . . ?
C55A C50 C56A C57A -66.6(15) . . . . ?
C49 C50 C56A C57A 177.0(14) . . . . ?
C51A C50 C56A C57A 54.0(15) . . . . ?
C50 C56A C57A C58A -52(2) . . . . ?
C50 C56A C57A C59A 70.7(19) . . . . ?
C59A C57A C58A C52A -54(3) . . . . ?
C56A C57A C58A C52A 58(2) . . . . ?
C53A C52A C58A C57A 47(2) . . . . ?
C51A C52A C58A C57A -61(2) . . . . ?
C53A C54A C59A C57A -43(3) . . . . ?
C55A C54A C59A C57A 66(3) . . . . ?
C58A C57A C59A C54A 51(3) . . . . ?
C56A C57A C59A C54A -72(2) . . . . ?

loop_
_exptl_oxdiff_crystal_face_indexfrac_h
_exptl_oxdiff_crystal_face_indexfrac_k
_exptl_oxdiff_crystal_face_indexfrac_l
_exptl_oxdiff_crystal_face_x
_exptl_oxdiff_crystal_face_y
_exptl_oxdiff_crystal_face_z
8.3182 -4.2707 -3.5311 -0.1624 -0.6752 0.7195
0.5736 1.8248 -11.1308 0.1080 0.4539 0.8845
-7.4896 5.3852 -4.7315 0.2329 0.9716 -0.0412
-8.5103 4.6302 2.2727 0.1808 0.7524 -0.6334
0.9058 -2.6725 10.9557 -0.1419 -0.5948 -0.7912
7.2913 -5.3550 5.1839 -0.2330 -0.9725 -0.0042
-2.6606 5.1025 7.0765 -0.6510 0.1566 -0.7428
1.8445 6.5039 -2.1936 -0.9558 0.2289 0.1847
4.5362 2.0615 -9.1583 -0.3980 0.0947 0.9125
4.0643 -2.5709 -9.3989 0.2625 -0.0636 0.9628
6.3938 0.4933 2.9383 -0.8222 -0.5657 0.0632
8.4055 -4.6359 1.7926 -0.3170 -0.8971 0.3076
6.3878 -7.6793 -1.6196 0.4090 -0.7518 0.5172
2.4752 -7.4394 7.7720 0.4351 -0.8011 -0.4109
0.4696 -7.2999 6.9939 0.6495 -0.6162 -0.4455
-5.5738 -3.1654 3.1199 0.8669 0.1607 -0.4719
3.2947 4.0643 3.0171 -0.9748 -0.1812 -0.1301
-0.7564 3.2302 8.5353 -0.6539 -0.1221 -0.7467
-7.9843 1.4455 -0.5618 0.6452 0.6801 -0.3481
-4.7428 7.6834 -6.6070 -0.2783 0.9374 0.2095
